data_7705894
loop_
_publ_author_name
'Jiang, Jia-Ying'
'Xu, Qi'
'Ma, Jia-Jun'
'Gong, Zhi-Xin'
'Shi, Chao'
'Zhang, Yi'

_publ_section_title
;
 Above room-temperature dielectric switching and semiconducting properties
 of a layered organic-inorganic hybrid compound:
 (C<sub>6</sub>H<sub>12</sub>N)<sub>2</sub>Pb(NO<sub>3</sub>)<sub>4</sub>.
;
_journal_issue 46
_journal_name_full 'Dalton transactions (Cambridge, England : 2003)'
_journal_page_first 16860
_journal_page_last 16865
_journal_paper_doi 10.1039/d0dt03206a
_journal_volume 49
_journal_year 2020
_chemical_formula_moiety 'N4 O12 Pb, 2(C6 H12 N)'
_chemical_formula_sum 'C12 H24 N6 O12 Pb'
_chemical_formula_weight 651.57
_space_group_crystal_system monoclinic
_space_group_IT_number 14
_space_group_name_Hall '-P 2ybc'
_space_group_name_H-M_alt 'P 1 21/c 1'
_atom_sites_solution_hydrogens geom
_audit_creation_method SHELXL-2018/3
_audit_update_record
;
2020-10-22 deposited with the CCDC.	2020-10-28 downloaded from the CCDC.
;
_cell_angle_alpha 90
_cell_angle_beta 91.584(2)
_cell_angle_gamma 90
_cell_formula_units_Z 4
_cell_length_a 6.9554(2)
_cell_length_b 22.6284(6)
_cell_length_c 13.8537(3)
_cell_measurement_reflns_used 8746
_cell_measurement_temperature 293(2)
_cell_measurement_theta_max 29.9660
_cell_measurement_theta_min 2.3180
_cell_volume 2179.59(10)
_computing_data_collection 'CrysAlisPro 1.171.40.39a (Rigaku OD, 2019)'
_computing_molecular_graphics 'Diamond 3.2 (Brandenburg, 2014)'
_computing_publication_material 'Word 2018'
_computing_structure_refinement 'SHELXL-2014/7 (Sheldrick, 2014)'
_computing_structure_solution 'SHELXL-2014/7 (Sheldrick, 2014)'
_diffrn_ambient_temperature 293(2)
_diffrn_measured_fraction_theta_full 1.000
_diffrn_measured_fraction_theta_max 0.836
_diffrn_measurement_device_type Rigaku
_diffrn_measurement_method '\w scans'
_diffrn_radiation_type MoK\a
_diffrn_radiation_wavelength 0.71073
_diffrn_reflns_av_R_equivalents 0.0242
_diffrn_reflns_av_unetI/netI 0.0323
_diffrn_reflns_Laue_measured_fraction_full 1.000
_diffrn_reflns_Laue_measured_fraction_max 0.836
_diffrn_reflns_limit_h_max 10
_diffrn_reflns_limit_h_min -9
_diffrn_reflns_limit_k_max 23
_diffrn_reflns_limit_k_min -33
_diffrn_reflns_limit_l_max 19
_diffrn_reflns_limit_l_min -20
_diffrn_reflns_number 17136
_diffrn_reflns_point_group_measured_fraction_full 1.000
_diffrn_reflns_point_group_measured_fraction_max 0.836
_diffrn_reflns_theta_full 25.242
_diffrn_reflns_theta_max 31.520
_diffrn_reflns_theta_min 1.724
_exptl_absorpt_coefficient_mu 7.811
_exptl_absorpt_correction_T_max 0.210
_exptl_absorpt_correction_T_min 0.110
_exptl_absorpt_correction_type empirical
_exptl_crystal_colour clourless
_exptl_crystal_density_diffrn 1.986
_exptl_crystal_description block
_exptl_crystal_F_000 1264
_exptl_crystal_size_max 0.345
_exptl_crystal_size_mid 0.276
_exptl_crystal_size_min 0.228
_refine_diff_density_max 0.751
_refine_diff_density_min -1.058
_refine_diff_density_rms 0.086
_refine_ls_extinction_coef 0.00082(7)
_refine_ls_extinction_expression Fc^*^=kFc[1+0.001xFc^2^\l^3^/sin(2\q)]^-1/4^
_refine_ls_extinction_method 'SHELXL-2018/3 (Sheldrick 2018)'
_refine_ls_goodness_of_fit_ref 1.005
_refine_ls_hydrogen_treatment constr
_refine_ls_matrix_type full
_refine_ls_number_parameters 281
_refine_ls_number_reflns 6078
_refine_ls_number_restraints 0
_refine_ls_restrained_S_all 1.005
_refine_ls_R_factor_all 0.0465
_refine_ls_R_factor_gt 0.0297
_refine_ls_shift/su_max 0.003
_refine_ls_shift/su_mean 0.000
_refine_ls_structure_factor_coef Fsqd
_refine_ls_weighting_details 'w=1/[\s^2^(Fo^2^)+(0.0284P)^2^+0.5665P] where P=(Fo^2^+2Fc^2^)/3'
_refine_ls_weighting_scheme calc
_refine_ls_wR_factor_gt 0.0563
_refine_ls_wR_factor_ref 0.0597
_reflns_Friedel_coverage 0.000
_reflns_number_gt 4756
_reflns_number_total 7271
_reflns_threshold_expression 'I > 2\s(I)'
_cod_data_source_file d0dt03206a2.cif
_cod_data_source_block LTP
_cod_original_cell_volume 2179.60(10)
_cod_original_sg_symbol_H-M 'P 21/c'
_cod_database_code 7705894
_shelx_shelxl_version_number 2018/3
_shelx_space_group_comment
;
The symmetry employed for this shelxl refinement is uniquely defined
by the following loop, which should always be used as a source of
symmetry information in preference to the above space-group names.
They are only intended as comments.
;
_shelx_estimated_absorpt_t_min 0.121
_shelx_estimated_absorpt_t_max 0.384

loop_
_space_group_symop_operation_xyz
'x, y, z'
'-x, y+1/2, -z+1/2'
'-x, -y, -z'
'x, -y-1/2, z-1/2'

loop_
_atom_site_label
_atom_site_type_symbol
_atom_site_fract_x
_atom_site_fract_y
_atom_site_fract_z
_atom_site_U_iso_or_equiv
_atom_site_adp_type
_atom_site_occupancy
_atom_site_site_symmetry_order
_atom_site_calc_flag
_atom_site_refinement_flags_posn
_atom_site_refinement_flags_adp
_atom_site_refinement_flags_occupancy
_atom_site_disorder_assembly
_atom_site_disorder_group
Pb1 Pb 0.71978(2) 0.73962(2) 0.34969(2) 0.03988(5) Uani 1 1 d . . . . .
O1 O 0.6304(5) 0.64443(13) 0.2615(2) 0.0863(10) Uani 1 1 d . . . . .
O2 O 0.7723(6) 0.61330(18) 0.3884(3) 0.0966(12) Uani 1 1 d . . . . .
O3 O 0.6380(7) 0.55285(16) 0.2880(3) 0.1258(16) Uani 1 1 d . . . . .
O4 O 0.3511(5) 0.75792(13) 0.3098(2) 0.0677(8) Uani 1 1 d . . . . .
O5 O 0.4087(4) 0.70580(15) 0.4349(2) 0.0774(9) Uani 1 1 d . . . . .
O6 O 0.1192(4) 0.72611(18) 0.3981(3) 0.0912(11) Uani 1 1 d . . . . .
O7 O 0.7338(5) 0.85808(16) 0.3221(2) 0.0886(11) Uani 1 1 d . . . . .
O8 O 0.6031(5) 0.83269(14) 0.4525(2) 0.0815(9) Uani 1 1 d . . . . .
O9 O 0.6156(7) 0.92321(16) 0.4164(3) 0.1272(16) Uani 1 1 d . . . . .
O10 O 0.6234(5) 0.75660(13) 0.1623(2) 0.0692(8) Uani 1 1 d . . . . .
O11 O 0.8028(5) 0.78996(17) 0.04997(18) 0.0804(10) Uani 1 1 d . . . . .
O12 O 0.9258(4) 0.76789(13) 0.18893(19) 0.0633(7) Uani 1 1 d . . . . .
N1 N 0.6803(5) 0.60238(17) 0.3151(3) 0.0634(9) Uani 1 1 d . . . . .
N2 N 0.2886(4) 0.73039(14) 0.3804(2) 0.0501(7) Uani 1 1 d . . . . .
N3 N 0.6506(5) 0.87255(17) 0.3965(3) 0.0659(9) Uani 1 1 d . . . . .
N4 N 0.7829(4) 0.77076(14) 0.1318(2) 0.0483(7) Uani 1 1 d . . . . .
N5 N 0.3844(5) 0.6154(2) 0.1047(2) 0.0750(11) Uani 1 1 d . . . . .
H5A H 0.463851 0.613632 0.156052 0.090 Uiso 1 1 calc R U . . .
H5B H 0.448256 0.626278 0.052794 0.090 Uiso 1 1 calc R U . . .
C1 C 0.1677(11) 0.5568(3) 0.1805(5) 0.129(3) Uani 1 1 d . . . . .
H1A H 0.244646 0.538121 0.231391 0.155 Uiso 1 1 calc R U . . .
H1B H 0.048857 0.534899 0.170820 0.155 Uiso 1 1 calc R U . . .
C2 C 0.1295(10) 0.6203(4) 0.2031(6) 0.143(3) Uani 1 1 d . . . . .
H2A H -0.007465 0.628136 0.205508 0.171 Uiso 1 1 calc R U . . .
H2B H 0.190393 0.631742 0.264164 0.171 Uiso 1 1 calc R U . . .
C3 C 0.1079(10) 0.6418(4) 0.0293(7) 0.172(4) Uani 1 1 d . . . . .
H3A H -0.028011 0.649432 0.037011 0.206 Uiso 1 1 calc R U . . .
H3B H 0.154939 0.666831 -0.021747 0.206 Uiso 1 1 calc R U . . .
C4 C 0.1422(11) 0.5788(4) 0.0079(5) 0.140(3) Uani 1 1 d . . . . .
H4A H 0.202101 0.573914 -0.054033 0.167 Uiso 1 1 calc R U . . .
H4B H 0.023555 0.556305 0.008135 0.167 Uiso 1 1 calc R U . . .
C5 C 0.2755(10) 0.5610(2) 0.0895(4) 0.0971(18) Uani 1 1 d . . . . .
H5 H 0.354787 0.526372 0.075939 0.117 Uiso 1 1 calc R U . . .
C6 C 0.2173(8) 0.6518(2) 0.1207(5) 0.106(2) Uani 1 1 d . . . . .
H6C H 0.247308 0.693450 0.133648 0.127 Uiso 1 1 calc R U . . .
N6 N 0.2082(5) 0.65132(15) 0.5929(3) 0.0726(12) Uani 1 1 d . . . . .
H6A H 0.274146 0.670805 0.548903 0.087 Uiso 1 1 calc R U . . .
H6B H 0.121026 0.674941 0.618624 0.087 Uiso 1 1 calc R U . . .
C7 C 0.3039(9) 0.5629(3) 0.5273(3) 0.0917(17) Uani 1 1 d . . . . .
H7A H 0.284979 0.520482 0.528580 0.110 Uiso 1 1 calc R U . . .
H7B H 0.343435 0.574577 0.463473 0.110 Uiso 1 1 calc R U . . .
C8 C 0.4477(6) 0.5819(2) 0.6030(4) 0.0806(14) Uani 1 1 d . . . . .
H8A H 0.553876 0.602918 0.574659 0.097 Uiso 1 1 calc R U . . .
H8B H 0.497844 0.548254 0.638999 0.097 Uiso 1 1 calc R U . . .
C9 C 0.1889(9) 0.5883(2) 0.7217(3) 0.0876(17) Uani 1 1 d . . . . .
H9A H 0.246865 0.554197 0.753335 0.105 Uiso 1 1 calc R U . . .
H9B H 0.130171 0.613051 0.769876 0.105 Uiso 1 1 calc R U . . .
C10 C 0.0451(7) 0.5699(2) 0.6460(4) 0.0948(18) Uani 1 1 d . . . . .
H10A H -0.080862 0.586144 0.658550 0.114 Uiso 1 1 calc R U . . .
H10B H 0.035609 0.527208 0.642171 0.114 Uiso 1 1 calc R U . . .
C11 C 0.1241(8) 0.5952(3) 0.5552(4) 0.0873(16) Uani 1 1 d . . . . .
H11 H 0.028796 0.600215 0.502463 0.105 Uiso 1 1 calc R U . . .
C12 C 0.3341(7) 0.6221(2) 0.6667(3) 0.0710(12) Uani 1 1 d . . . . .
H12A H 0.412653 0.649333 0.706168 0.085 Uiso 1 1 calc R U . . .

loop_
_atom_site_aniso_label
_atom_site_aniso_U_11
_atom_site_aniso_U_22
_atom_site_aniso_U_33
_atom_site_aniso_U_23
_atom_site_aniso_U_13
_atom_site_aniso_U_12
Pb1 0.03203(7) 0.04718(9) 0.04051(8) 0.00379(5) 0.00257(5) -0.00063(5)
O1 0.112(3) 0.0545(18) 0.090(2) 0.0002(16) -0.042(2) 0.0026(18)
O2 0.097(3) 0.110(3) 0.081(2) 0.014(2) -0.026(2) 0.010(2)
O3 0.171(4) 0.049(2) 0.156(4) 0.001(2) -0.029(3) -0.003(2)
O4 0.0555(18) 0.094(2) 0.0541(16) 0.0253(14) 0.0039(13) -0.0047(14)
O5 0.0397(15) 0.109(3) 0.0840(19) 0.0507(18) 0.0060(14) -0.0001(15)
O6 0.0301(15) 0.160(4) 0.084(2) 0.029(2) 0.0072(14) 0.0041(17)
O7 0.102(3) 0.081(2) 0.085(2) 0.0115(18) 0.032(2) 0.0006(19)
O8 0.103(3) 0.0619(19) 0.0816(19) -0.0019(16) 0.0365(19) 0.0006(17)
O9 0.178(5) 0.049(2) 0.157(4) -0.011(2) 0.049(3) 0.005(2)
O10 0.0499(17) 0.100(2) 0.0582(17) 0.0124(14) 0.0048(14) -0.0141(14)
O11 0.084(2) 0.117(3) 0.0406(14) 0.0140(16) -0.0006(14) -0.036(2)
O12 0.0516(16) 0.090(2) 0.0486(14) 0.0074(13) -0.0009(13) 0.0021(14)
N1 0.064(2) 0.055(2) 0.071(2) 0.0066(18) 0.0030(18) 0.0034(17)
N2 0.0334(15) 0.071(2) 0.0456(15) 0.0041(14) 0.0030(13) -0.0030(14)
N3 0.067(2) 0.057(2) 0.074(2) -0.0074(18) 0.0040(19) -0.0042(18)
N4 0.0491(18) 0.056(2) 0.0406(15) 0.0049(13) 0.0088(14) -0.0029(14)
N5 0.059(2) 0.117(4) 0.0494(19) 0.006(2) 0.0021(16) 0.002(2)
C1 0.140(6) 0.134(6) 0.113(5) 0.037(4) 0.006(4) -0.052(5)
C2 0.096(5) 0.177(8) 0.158(6) -0.069(6) 0.072(5) -0.038(5)
C3 0.105(6) 0.139(7) 0.265(10) 0.088(7) -0.099(6) -0.034(5)
C4 0.167(7) 0.163(8) 0.087(4) -0.016(4) -0.027(4) -0.080(6)
C5 0.142(5) 0.056(3) 0.094(4) -0.003(3) 0.026(4) 0.020(3)
C6 0.073(4) 0.059(3) 0.185(6) -0.031(4) -0.003(4) -0.003(3)
N6 0.073(3) 0.054(2) 0.092(3) 0.0285(19) 0.037(2) 0.0199(18)
C7 0.129(5) 0.088(4) 0.060(3) -0.010(2) 0.028(3) 0.009(3)
C8 0.049(3) 0.067(3) 0.126(4) 0.015(3) 0.015(3) 0.011(2)
C9 0.133(5) 0.071(3) 0.061(3) 0.010(2) 0.032(3) 0.019(3)
C10 0.056(3) 0.088(4) 0.142(5) 0.029(4) 0.027(3) -0.002(3)
C11 0.077(4) 0.111(4) 0.072(3) 0.011(3) -0.026(3) 0.010(3)
C12 0.078(3) 0.058(3) 0.076(3) -0.010(2) -0.009(2) -0.006(2)

loop_
_atom_type_symbol
_atom_type_description
_atom_type_scat_dispersion_real
_atom_type_scat_dispersion_imag
_atom_type_scat_source
C C 0.0033 0.0016 'International Tables Vol C Tables 4.2.6.8 and 6.1.1.4'
H H 0.0000 0.0000 'International Tables Vol C Tables 4.2.6.8 and 6.1.1.4'
N N 0.0061 0.0033 'International Tables Vol C Tables 4.2.6.8 and 6.1.1.4'
O O 0.0106 0.0060 'International Tables Vol C Tables 4.2.6.8 and 6.1.1.4'
Pb Pb -3.3944 10.1111 'International Tables Vol C Tables 4.2.6.8 and 6.1.1.4'

loop_
_geom_angle_atom_site_label_1
_geom_angle_atom_site_label_2
_geom_angle_atom_site_label_3
_geom_angle
_geom_angle_site_symmetry_1
_geom_angle_site_symmetry_3
_geom_angle_publ_flag
O1 Pb1 O5 76.95(12) . . ?
O1 Pb1 O4 79.01(11) . . ?
O5 Pb1 O4 47.75(8) . . ?
O1 Pb1 O8 147.82(12) . . ?
O5 Pb1 O8 73.91(11) . . ?
O4 Pb1 O8 71.41(11) . . ?
O1 Pb1 O10 66.83(9) . . ?
O5 Pb1 O10 106.91(9) . . ?
O4 Pb1 O10 63.98(9) . . ?
O8 Pb1 O10 109.23(10) . . ?
O1 Pb1 O7 141.14(10) . . ?
O5 Pb1 O7 112.81(10) . . ?
O4 Pb1 O7 81.60(10) . . ?
O8 Pb1 O7 46.41(9) . . ?
O10 Pb1 O7 74.43(10) . . ?
O1 Pb1 O12 86.22(10) . . ?
O5 Pb1 O12 152.88(9) . . ?
O4 Pb1 O12 108.55(9) . . ?
O8 Pb1 O12 114.75(9) . . ?
O10 Pb1 O12 46.25(9) . . ?
O7 Pb1 O12 68.58(9) . . ?
O1 Pb1 O6 104.21(12) . 1_655 ?
O5 Pb1 O6 132.52(9) . 1_655 ?
O4 Pb1 O6 176.78(11) . 1_655 ?
O8 Pb1 O6 105.43(12) . 1_655 ?
O10 Pb1 O6 117.18(10) . 1_655 ?
O7 Pb1 O6 95.76(11) . 1_655 ?
O12 Pb1 O6 71.99(9) . 1_655 ?
O1 Pb1 O11 107.69(10) . 4_576 ?
O5 Pb1 O11 69.18(9) . 4_576 ?
O4 Pb1 O11 113.78(9) . 4_576 ?
O8 Pb1 O11 74.22(9) . 4_576 ?
O10 Pb1 O11 174.19(9) . 4_576 ?
O7 Pb1 O11 110.90(11) . 4_576 ?
O12 Pb1 O11 137.15(9) . 4_576 ?
O6 Pb1 O11 65.37(9) 1_655 4_576 ?
O1 Pb1 O2 44.74(9) . . ?
O5 Pb1 O2 74.44(11) . . ?
O4 Pb1 O2 107.87(10) . . ?
O8 Pb1 O2 135.03(10) . . ?
O10 Pb1 O2 110.03(10) . . ?
O7 Pb1 O2 170.50(11) . . ?
O12 Pb1 O2 108.03(10) . . ?
O6 Pb1 O2 74.75(11) 1_655 . ?
O11 Pb1 O2 65.08(10) 4_576 . ?
N1 O1 Pb1 107.4(2) . . ?
N1 O2 Pb1 89.1(2) . . ?
N2 O4 Pb1 96.6(2) . . ?
N2 O5 Pb1 98.37(19) . . ?
N3 O7 Pb1 97.1(2) . . ?
N3 O8 Pb1 98.6(2) . . ?
N4 O10 Pb1 99.4(2) . . ?
N4 O12 Pb1 95.8(2) . . ?
O2 N1 O3 124.4(4) . . ?
O2 N1 O1 118.3(4) . . ?
O3 N1 O1 117.2(4) . . ?
O6 N2 O5 118.7(3) . . ?
O6 N2 O4 124.0(3) . . ?
O5 N2 O4 117.2(3) . . ?
O9 N3 O8 119.4(4) . . ?
O9 N3 O7 122.9(4) . . ?
O8 N3 O7 117.8(4) . . ?
O11 N4 O10 122.1(3) . . ?
O11 N4 O12 119.6(3) . . ?
O10 N4 O12 118.2(3) . . ?
C6 N5 C5 95.0(4) . . ?
C6 N5 H5A 112.7 . . ?
C5 N5 H5A 112.7 . . ?
C6 N5 H5B 112.7 . . ?
C5 N5 H5B 112.7 . . ?
H5A N5 H5B 110.2 . . ?
C5 C1 C2 102.3(5) . . ?
C5 C1 H1A 111.3 . . ?
C2 C1 H1A 111.3 . . ?
C5 C1 H1B 111.3 . . ?
C2 C1 H1B 111.3 . . ?
H1A C1 H1B 109.2 . . ?
C6 C2 C1 102.7(5) . . ?
C6 C2 H2A 111.2 . . ?
C1 C2 H2A 111.2 . . ?
C6 C2 H2B 111.2 . . ?
C1 C2 H2B 111.2 . . ?
H2A C2 H2B 109.1 . . ?
C4 C3 C6 103.8(5) . . ?
C4 C3 H3A 111.0 . . ?
C6 C3 H3A 111.0 . . ?
C4 C3 H3B 111.0 . . ?
C6 C3 H3B 111.0 . . ?
H3A C3 H3B 109.0 . . ?
C3 C4 C5 102.0(5) . . ?
C3 C4 H4A 111.4 . . ?
C5 C4 H4A 111.4 . . ?
C3 C4 H4B 111.4 . . ?
C5 C4 H4B 111.4 . . ?
H4A C4 H4B 109.2 . . ?
N5 C5 C1 101.8(4) . . ?
N5 C5 C4 101.0(4) . . ?
C1 C5 C4 110.0(6) . . ?
N5 C5 H5 114.2 . . ?
C1 C5 H5 114.2 . . ?
C4 C5 H5 114.2 . . ?
N5 C6 C3 100.2(6) . . ?
N5 C6 C2 101.1(5) . . ?
C3 C6 C2 111.8(6) . . ?
N5 C6 H6C 114.1 . . ?
C3 C6 H6C 114.1 . . ?
C2 C6 H6C 114.1 . . ?
C12 N6 C11 94.6(3) . . ?
C12 N6 H6A 112.8 . . ?
C11 N6 H6A 112.8 . . ?
C12 N6 H6B 112.8 . . ?
C11 N6 H6B 112.8 . . ?
H6A N6 H6B 110.3 . . ?
C8 C7 C11 103.0(4) . . ?
C8 C7 H7A 111.2 . . ?
C11 C7 H7A 111.2 . . ?
C8 C7 H7B 111.2 . . ?
C11 C7 H7B 111.2 . . ?
H7A C7 H7B 109.1 . . ?
C7 C8 C12 103.5(4) . . ?
C7 C8 H8A 111.1 . . ?
C12 C8 H8A 111.1 . . ?
C7 C8 H8B 111.1 . . ?
C12 C8 H8B 111.1 . . ?
H8A C8 H8B 109.0 . . ?
C10 C9 C12 103.6(4) . . ?
C10 C9 H9A 111.0 . . ?
C12 C9 H9A 111.0 . . ?
C10 C9 H9B 111.0 . . ?
C12 C9 H9B 111.0 . . ?
H9A C9 H9B 109.0 . . ?
C9 C10 C11 103.3(4) . . ?
C9 C10 H10A 111.1 . . ?
C11 C10 H10A 111.1 . . ?
C9 C10 H10B 111.1 . . ?
C11 C10 H10B 111.1 . . ?
H10A C10 H10B 109.1 . . ?
N6 C11 C10 100.4(4) . . ?
N6 C11 C7 100.5(4) . . ?
C10 C11 C7 110.9(5) . . ?
N6 C11 H11 114.4 . . ?
C10 C11 H11 114.4 . . ?
C7 C11 H11 114.4 . . ?
N6 C12 C9 100.7(4) . . ?
N6 C12 C8 100.0(4) . . ?
C9 C12 C8 111.3(4) . . ?
N6 C12 H12A 114.4 . . ?
C9 C12 H12A 114.4 . . ?
C8 C12 H12A 114.4 . . ?

loop_
_geom_bond_atom_site_label_1
_geom_bond_atom_site_label_2
_geom_bond_distance
_geom_bond_site_symmetry_2
_geom_bond_publ_flag
Pb1 O1 2.545(3) . ?
Pb1 O5 2.608(3) . ?
Pb1 O4 2.641(3) . ?
Pb1 O8 2.681(3) . ?
Pb1 O10 2.691(3) . ?
Pb1 O7 2.710(4) . ?
Pb1 O12 2.756(3) . ?
Pb1 O6 2.857(3) 1_655 ?
Pb1 O11 2.897(3) 4_576 ?
Pb1 O2 2.929(4) . ?
O1 N1 1.251(4) . ?
O2 N1 1.210(5) . ?
O3 N1 1.216(5) . ?
O4 N2 1.247(4) . ?
O5 N2 1.242(4) . ?
O6 N2 1.214(4) . ?
O7 N3 1.241(5) . ?
O8 N3 1.240(4) . ?
O9 N3 1.205(5) . ?
O10 N4 1.240(4) . ?
O11 N4 1.225(4) . ?
O12 N4 1.255(4) . ?
N5 C6 1.447(7) . ?
N5 C5 1.457(7) . ?
N5 H5A 0.8900 . ?
N5 H5B 0.8900 . ?
C1 C5 1.487(8) . ?
C1 C2 1.497(9) . ?
C1 H1A 0.9700 . ?
C1 H1B 0.9700 . ?
C2 C6 1.492(9) . ?
C2 H2A 0.9700 . ?
C2 H2B 0.9700 . ?
C3 C4 1.475(10) . ?
C3 C6 1.477(10) . ?
C3 H3A 0.9700 . ?
C3 H3B 0.9700 . ?
C4 C5 1.498(9) . ?
C4 H4A 0.9700 . ?
C4 H4B 0.9700 . ?
C5 H5 0.9800 . ?
C6 H6C 0.9800 . ?
N6 C12 1.484(6) . ?
N6 C11 1.487(7) . ?
N6 H6A 0.8900 . ?
N6 H6B 0.8900 . ?
C7 C8 1.492(7) . ?
C7 C11 1.507(7) . ?
C7 H7A 0.9700 . ?
C7 H7B 0.9700 . ?
C8 C12 1.506(6) . ?
C8 H8A 0.9700 . ?
C8 H8B 0.9700 . ?
C9 C10 1.488(7) . ?
C9 C12 1.492(7) . ?
C9 H9A 0.9700 . ?
C9 H9B 0.9700 . ?
C10 C11 1.499(7) . ?
C10 H10A 0.9700 . ?
C10 H10B 0.9700 . ?
C11 H11 0.9800 . ?
C12 H12A 0.9800 . ?

loop_
_geom_hbond_atom_site_label_D
_geom_hbond_atom_site_label_H
_geom_hbond_atom_site_label_A
_geom_hbond_distance_DH
_geom_hbond_distance_HA
_geom_hbond_distance_DA
_geom_hbond_angle_DHA
_geom_hbond_site_symmetry_A
_geom_hbond_publ_flag
N5 H5A O1 0.89 1.97 2.806(5) 156.7 . yes
N5 H5A O3 0.89 2.57 3.364(6) 149.8 . yes
N5 H5A N1 0.89 2.65 3.534(5) 175.4 . yes
N5 H5B O8 0.89 2.01 2.884(5) 167.3 4_575 yes
N5 H5B O9 0.89 2.51 3.222(5) 137.4 4_575 yes
N5 H5B N3 0.89 2.61 3.480(5) 164.5 4_575 yes
C5 H5 O9 0.98 2.35 3.211(6) 146.8 2_645 yes
N6 H6A O5 0.89 2.02 2.903(4) 171.4 . yes
N6 H6A O6 0.89 2.64 3.230(5) 124.8 . yes
N6 H6B O11 0.89 2.51 3.159(5) 129.9 4_476 yes
N6 H6B O12 0.89 2.13 3.019(4) 175.9 4_476 yes
N6 H6B N4 0.89 2.66 3.498(4) 156.5 4_476 yes
C9 H9A O3 0.97 2.62 3.418(6) 139.7 3_666 yes
C11 H11 O2 0.98 2.37 3.344(6) 173.6 1_455 yes
C12 H12A O4 0.98 2.59 3.362(5) 136.2 4_576 yes

loop_
_geom_torsion_atom_site_label_1
_geom_torsion_atom_site_label_2
_geom_torsion_atom_site_label_3
_geom_torsion_atom_site_label_4
_geom_torsion
_geom_torsion_site_symmetry_1
_geom_torsion_site_symmetry_2
_geom_torsion_site_symmetry_3
_geom_torsion_site_symmetry_4
_geom_torsion_publ_flag
Pb1 O2 N1 O3 -176.7(5) . . . . ?
Pb1 O2 N1 O1 5.9(4) . . . . ?
Pb1 O1 N1 O2 -7.1(5) . . . . ?
Pb1 O1 N1 O3 175.3(4) . . . . ?
Pb1 O5 N2 O6 -178.2(3) . . . . ?
Pb1 O5 N2 O4 2.2(4) . . . . ?
Pb1 O4 N2 O6 178.3(4) . . . . ?
Pb1 O4 N2 O5 -2.1(4) . . . . ?
Pb1 O8 N3 O9 177.8(4) . . . . ?
Pb1 O8 N3 O7 -2.6(4) . . . . ?
Pb1 O7 N3 O9 -177.8(4) . . . . ?
Pb1 O7 N3 O8 2.6(4) . . . . ?
Pb1 O10 N4 O11 -170.7(3) . . . . ?
Pb1 O10 N4 O12 5.7(4) . . . . ?
Pb1 O12 N4 O11 170.9(3) . . . . ?
Pb1 O12 N4 O10 -5.5(3) . . . . ?
C5 C1 C2 C6 1.1(8) . . . . ?
C6 C3 C4 C5 -2.0(8) . . . . ?
C6 N5 C5 C1 -56.6(6) . . . . ?
C6 N5 C5 C4 56.7(6) . . . . ?
C2 C1 C5 N5 34.3(7) . . . . ?
C2 C1 C5 C4 -72.1(7) . . . . ?
C3 C4 C5 N5 -33.9(7) . . . . ?
C3 C4 C5 C1 73.1(7) . . . . ?
C5 N5 C6 C3 -57.8(5) . . . . ?
C5 N5 C6 C2 57.0(5) . . . . ?
C4 C3 C6 N5 37.5(7) . . . . ?
C4 C3 C6 C2 -69.0(8) . . . . ?
C1 C2 C6 N5 -36.5(7) . . . . ?
C1 C2 C6 C3 69.4(8) . . . . ?
C11 C7 C8 C12 0.9(5) . . . . ?
C12 C9 C10 C11 0.1(6) . . . . ?
C12 N6 C11 C10 56.6(4) . . . . ?
C12 N6 C11 C7 -57.2(4) . . . . ?
C9 C10 C11 N6 -35.7(5) . . . . ?
C9 C10 C11 C7 69.9(6) . . . . ?
C8 C7 C11 N6 35.2(5) . . . . ?
C8 C7 C11 C10 -70.4(6) . . . . ?
C11 N6 C12 C9 -56.6(4) . . . . ?
C11 N6 C12 C8 57.5(4) . . . . ?
C10 C9 C12 N6 35.6(5) . . . . ?
C10 C9 C12 C8 -69.7(5) . . . . ?
C7 C8 C12 N6 -36.7(5) . . . . ?
C7 C8 C12 C9 69.0(5) . . . . ?
